data_1546252
loop_
_publ_author_name
'Shaw, Paul Anthony'
'Clarkson, Guy James'
'Rourke, Jonathan P.'

_publ_section_title
;
 Reversible C-C bond formation at a triply cyclometallated platinum(IV)
 centre
;
_journal_name_full 'Chem. Sci.'
_journal_paper_doi 10.1039/C7SC01361B
_journal_year 2017
_chemical_formula_moiety 'C38 H30 F2 N P Pt'
_chemical_formula_sum 'C38 H30 F2 N P Pt'
_chemical_formula_weight 764.69
_space_group_crystal_system triclinic
_space_group_IT_number 2
_space_group_name_Hall '-P 1'
_space_group_name_H-M_alt 'P -1'
_symmetry_space_group_name_Hall '-P 1'
_symmetry_space_group_name_H-M 'P -1'
_atom_sites_solution_hydrogens geom
_atom_sites_solution_primary direct
_audit_creation_date 2016-06-02
_audit_creation_method
;
Olex2 1.2
(compiled 2016.02.19 svn.r3266 for OlexSys, GUI svn.r5155)
;
_audit_update_record
;
2017-03-27 deposited with the CCDC.
2017-06-05 downloaded from the CCDC.
;
_cell_angle_alpha 68.816(6)
_cell_angle_beta 69.917(6)
_cell_angle_gamma 64.636(6)
_cell_formula_units_Z 2
_cell_length_a 12.1213(8)
_cell_length_b 12.1909(7)
_cell_length_c 12.2729(8)
_cell_measurement_reflns_used 18316
_cell_measurement_temperature 150(2)
_cell_measurement_theta_max 73.4320
_cell_measurement_theta_min 3.9460
_cell_volume 1489.24(19)
_computing_cell_refinement 'CrysAlisPro 1.171.38.41 (Rigaku OD, 2015)'
_computing_data_collection 'CrysAlisPro 1.171.38.41 (Rigaku OD, 2015)'
_computing_data_reduction 'CrysAlisPro 1.171.38.41 (Rigaku OD, 2015)'
_computing_molecular_graphics 'Olex2 (Dolomanov et al., 2009)'
_computing_publication_material 'Olex2 (Dolomanov et al., 2009)'
_computing_structure_refinement 'ShelXL (Sheldrick, 2015)'
_computing_structure_solution 'ShelXT (Sheldrick, 2015)'
_diffrn_ambient_environment N~2~
_diffrn_ambient_temperature 150(2)
_diffrn_detector 'CCD plate'
_diffrn_detector_area_resol_mean 5.3046
_diffrn_detector_type AtlasS2
_diffrn_measured_fraction_theta_full 0.996
_diffrn_measured_fraction_theta_max 0.975
_diffrn_measurement_details
;
List of Runs (angles in degrees, time in seconds):

  # Type    Start    End  Width  t~exp~   \w     \q     \k     \f   Frames
#--------------------------------------------------------------------------
  1  \w   -122.00  -1.00   1.00    1.00    --  -41.57 -19.00 -90.00  121
  2  \w    -66.00  33.00   1.00    1.00    --  -41.57  37.00  90.00   99
  3  \w      1.00  82.00   1.00    1.00    --   41.57 -99.00 -30.00   81
  4  \w      1.00  82.00   1.00    1.00    --   41.57 -99.00-180.00   81
  5  \w     25.00 160.00   1.00    4.00    --  107.00 -15.00 -60.00  135
  6  \w     34.00 121.00   1.00    4.00    --  107.00-125.00  60.00   87
  7  \w     79.00 178.00   1.00    4.00    --  107.00  30.00 120.00   99
  8  \w     79.00 178.00   1.00    4.00    --  107.00  30.00 -30.00   99
  9  \w     34.00 121.00   1.00    4.00    --  107.00-125.00-120.00   87
 10  \w     35.00 136.00   1.00    4.00    --  107.00 -61.00-150.00  101
 11  \w     35.00 136.00   1.00    4.00    --  107.00 -61.00  30.00  101
 12  \w   -118.00  -9.00   1.00    1.00    --  -41.57 -77.00  90.00  109
 13  \w   -115.00 -13.00   1.00    1.00    --  -41.57 -57.00-180.00  102
 14  \w      9.00 118.00   1.00    1.00    --   41.57  77.00   0.00  109
 15  \w     74.00 178.00   1.00    4.00    --  107.00  77.00-120.00  104
 16  \w     79.00 178.00   1.00    4.00    --  107.00  30.00-150.00   99
 17  \w     78.00 178.00   1.00    4.00    --  107.00  61.00   0.00  100
 18  \w     78.00 178.00   1.00    4.00    --  107.00  61.00  60.00  100
 19  \w     81.00 178.00   1.00    4.00    --  107.00  45.00 150.00   97
 20  \w     78.00 178.00   1.00    4.00    --  107.00  61.00  30.00  100
 21  \w   -118.00  -9.00   1.00    1.00    --  -41.57 -77.00   0.00  109
 22  \w   -115.00 -13.00   1.00    1.00    --  -41.57 -57.00 120.00  102
 23  \w      9.00 118.00   1.00    1.00    --   41.57  77.00 -90.00  109
 24  \w     74.00 178.00   1.00    4.00    --  107.00  77.00  90.00  104
 25  \w     74.00 178.00   1.00    4.00    --  107.00  77.00 -60.00  104
 26  \w     74.00 178.00   1.00    4.00    --  107.00  77.00 -90.00  104
 27  \w     74.00 178.00   1.00    4.00    --  107.00  77.00 -30.00  104
 28  \w     74.00 178.00   1.00    4.00    --  107.00  77.00 150.00  104
 29  \w     74.00 178.00   1.00    4.00    --  107.00  77.00-150.00  104
 30  \w   -116.00 -17.00   1.00    1.00    --  -41.57 -37.00-120.00   99
 31  \w     57.00 130.00   1.00    1.00    --   41.57 178.00   0.00   73
;
_diffrn_measurement_device 'four-circle diffractometer'
_diffrn_measurement_device_type 'SuperNova, Dual, Cu at zero, AtlasS2'
_diffrn_measurement_method '\w scans'
_diffrn_orient_matrix_type 'CrysAlisPro convention (1999,Acta A55,543-557)'
_diffrn_orient_matrix_UB_11 -0.0804362000
_diffrn_orient_matrix_UB_12 0.1402359000
_diffrn_orient_matrix_UB_13 -0.0157062000
_diffrn_orient_matrix_UB_21 -0.0986092000
_diffrn_orient_matrix_UB_22 -0.0331272000
_diffrn_orient_matrix_UB_23 0.1124038000
_diffrn_orient_matrix_UB_31 0.0680692000
_diffrn_orient_matrix_UB_32 0.0112499000
_diffrn_orient_matrix_UB_33 0.0787269000
_diffrn_radiation_monochromator mirror
_diffrn_radiation_probe x-ray
_diffrn_radiation_type CuK\a
_diffrn_radiation_wavelength 1.54184
_diffrn_reflns_av_R_equivalents 0.0565
_diffrn_reflns_av_unetI/netI 0.0336
_diffrn_reflns_Laue_measured_fraction_full 0.996
_diffrn_reflns_Laue_measured_fraction_max 0.975
_diffrn_reflns_limit_h_max 15
_diffrn_reflns_limit_h_min -15
_diffrn_reflns_limit_k_max 15
_diffrn_reflns_limit_k_min -15
_diffrn_reflns_limit_l_max 15
_diffrn_reflns_limit_l_min -15
_diffrn_reflns_number 27666
_diffrn_reflns_point_group_measured_fraction_full 0.996
_diffrn_reflns_point_group_measured_fraction_max 0.975
_diffrn_reflns_theta_full 67.684
_diffrn_reflns_theta_max 73.900
_diffrn_reflns_theta_min 3.964
_diffrn_source 'micro-focus sealed X-ray tube'
_diffrn_source_type 'SuperNova (Cu) X-ray Source'
_exptl_absorpt_coefficient_mu 9.654
_exptl_absorpt_correction_T_max 1.00000
_exptl_absorpt_correction_T_min 0.18333
_exptl_absorpt_correction_type multi-scan
_exptl_absorpt_process_details
;
CrysAlisPro 1.171.38.41 (Rigaku Oxford Diffraction, 2015)
Empirical absorption correction using spherical harmonics,
 implemented in SCALE3 ABSPACK scaling algorithm.
;
_exptl_crystal_colour yellow
_exptl_crystal_colour_primary yellow
_exptl_crystal_density_diffrn 1.705
_exptl_crystal_description block
_exptl_crystal_F_000 752
_exptl_crystal_size_max 0.18
_exptl_crystal_size_mid 0.14
_exptl_crystal_size_min 0.06
_refine_diff_density_max 1.480
_refine_diff_density_min -1.235
_refine_diff_density_rms 0.101
_refine_ls_extinction_method none
_refine_ls_goodness_of_fit_ref 1.032
_refine_ls_hydrogen_treatment constr
_refine_ls_matrix_type full
_refine_ls_number_parameters 388
_refine_ls_number_reflns 5891
_refine_ls_number_restraints 90
_refine_ls_restrained_S_all 1.072
_refine_ls_R_factor_all 0.0303
_refine_ls_R_factor_gt 0.0294
_refine_ls_shift/su_max 0.003
_refine_ls_shift/su_mean 0.000
_refine_ls_structure_factor_coef Fsqd
_refine_ls_weighting_details 'w=1/[\s^2^(Fo^2^)+(0.0506P)^2^+0.6526P] where P=(Fo^2^+2Fc^2^)/3'
_refine_ls_weighting_scheme calc
_refine_ls_wR_factor_gt 0.0762
_refine_ls_wR_factor_ref 0.0772
_reflns_Friedel_coverage 0.000
_reflns_number_gt 5672
_reflns_number_total 5891
_reflns_threshold_expression 'I > 2\s(I)'
_cod_data_source_file c7sc01361b2.cif
_cod_data_source_block ps33
_cod_original_cell_volume 1489.22(19)
_cod_database_code 1546252
_chemical_oxdiff_formula 'C20 H20 N2 O2 F Pt'
_shelx_space_group_comment
;
The symmetry employed for this shelxl refinement is uniquely defined
by the following loop, which should always be used as a source of
symmetry information in preference to the above space-group names.
They are only intended as comments.
;
_reflns_odcompleteness_completeness 99.70
_reflns_odcompleteness_iscentric 1
_reflns_odcompleteness_theta 66.97
_olex2_refinement_description
;

SIMU restraints were used to make the thermal ellipsoids of some of the atoms at the 
back edge of the pyridine ligand less elongated


1. Fixed Uiso
 At 1.2 times of:
  All C(H) groups, All C(H,H) groups
2. Uiso/Uaniso restraints and constraints
C2 \\sim C3 \\sim F3 \\sim C4 \\sim C5 \\sim C6 \\sim C7 \\sim C8 \\sim C9
\\sim C10 \\sim C11 \\sim C12 \\sim C13 \\sim C14 \\sim C15 \\sim F15: within
1.7A with sigma of 0.004 and sigma for terminal atoms of 0.008
3.a Secondary CH2 refined with riding coordinates:
 C32(H32A,H32B), C25(H25A,H25B), C18(H18A,H18B)
3.b Aromatic/amide H refined with riding coordinates:
 C20(H20), C37(H37), C27(H27), C28(H28), C38(H38), C29(H29), C31(H31), C2(H2),
 C21(H21), C16(H16), C34(H34), C30(H30), C24(H24), C36(H36), C22(H22), C35(H35),
  C23(H23), C13(H13), C10(H10), C5(H5), C9(H9), C8(H8), C14(H14), C4(H4)
;
_shelx_shelxl_version_number 2014/7
_olex2_submission_special_instructions 'No special instructions were received'
_oxdiff_exptl_absorpt_empirical_details
;
Empirical correction (ABSPACK) includes:
- Absorption correction using spherical harmonics
- Frame scaling
;
_oxdiff_exptl_absorpt_empirical_full_max 4.531
_oxdiff_exptl_absorpt_empirical_full_min 0.514

loop_
_space_group_symop_operation_xyz
'x, y, z'
'-x, -y, -z'

loop_
_atom_site_label
_atom_site_type_symbol
_atom_site_fract_x
_atom_site_fract_y
_atom_site_fract_z
_atom_site_U_iso_or_equiv
_atom_site_adp_type
_atom_site_occupancy
_atom_site_site_symmetry_order
_atom_site_calc_flag
_atom_site_refinement_flags_posn
_atom_site_refinement_flags_adp
Pt1 Pt 0.76598(2) 0.16734(2) 0.67260(2) 0.03396(7) Uani 1 1 d . .
P1 P 0.73541(7) 0.36563(7) 0.65429(7) 0.02901(16) Uani 1 1 d . .
F15 F 1.0049(3) 0.3019(3) 0.1949(2) 0.0717(8) Uani 1 1 d . U
F3 F 0.6320(4) 0.1175(4) 1.1626(3) 0.0909(11) Uani 1 1 d . U
N7 N 0.7651(3) 0.0006(3) 0.6736(4) 0.0480(8) Uani 1 1 d . .
C26 C 0.6229(3) 0.6044(3) 0.5012(3) 0.0296(6) Uani 1 1 d . .
C19 C 0.9376(3) 0.3593(3) 0.7192(3) 0.0355(7) Uani 1 1 d . .
C32 C 0.6450(3) 0.4448(3) 0.7765(3) 0.0361(7) Uani 1 1 d . .
H32A H 0.6851 0.3966 0.8457 0.043 Uiso 1 1 calc R .
H32B H 0.6528 0.5286 0.7496 0.043 Uiso 1 1 calc R .
C25 C 0.6498(3) 0.4650(3) 0.5347(3) 0.0355(7) Uani 1 1 d . .
H25A H 0.6980 0.4344 0.4617 0.043 Uiso 1 1 calc R .
H25B H 0.5687 0.4518 0.5589 0.043 Uiso 1 1 calc R .
C1 C 0.7063(4) 0.0978(4) 0.8553(4) 0.0464(9) Uani 1 1 d . .
C17 C 0.8426(3) 0.1693(3) 0.4919(3) 0.0394(7) Uani 1 1 d . .
C20 C 0.9726(3) 0.2343(4) 0.7825(4) 0.0455(8) Uani 1 1 d . .
H20 H 0.9580 0.1753 0.7606 0.055 Uiso 1 1 calc R .
C37 C 0.3259(4) 0.4102(4) 0.8498(4) 0.0450(8) Uani 1 1 d . .
H37 H 0.2904 0.3589 0.8407 0.054 Uiso 1 1 calc R .
C18 C 0.8790(3) 0.4028(3) 0.6140(3) 0.0358(7) Uani 1 1 d . .
H18A H 0.9403 0.3623 0.5498 0.043 Uiso 1 1 calc R .
H18B H 0.8585 0.4946 0.5820 0.043 Uiso 1 1 calc R .
C27 C 0.5104(3) 0.6854(3) 0.5533(3) 0.0339(7) Uani 1 1 d . .
H27 H 0.4508 0.6521 0.6136 0.041 Uiso 1 1 calc R .
C28 C 0.4846(3) 0.8136(3) 0.5183(3) 0.0391(7) Uani 1 1 d . .
H28 H 0.4077 0.8674 0.5550 0.047 Uiso 1 1 calc R .
C38 C 0.4545(3) 0.3865(3) 0.8095(3) 0.0391(7) Uani 1 1 d . .
H38 H 0.5066 0.3182 0.7742 0.047 Uiso 1 1 calc R .
C29 C 0.5697(4) 0.8638(3) 0.4305(3) 0.0436(8) Uani 1 1 d . .
H29 H 0.5515 0.9519 0.4061 0.052 Uiso 1 1 calc R .
C31 C 0.7085(3) 0.6562(3) 0.4131(3) 0.0364(7) Uani 1 1 d . .
H31 H 0.7859 0.6027 0.3768 0.044 Uiso 1 1 calc R .
C33 C 0.5070(3) 0.4624(3) 0.8209(3) 0.0343(7) Uani 1 1 d . .
C12 C 0.8457(4) 0.0637(4) 0.4648(5) 0.0550(9) Uani 1 1 d . U
C2 C 0.6871(4) 0.1398(5) 0.9544(4) 0.0567(10) Uani 1 1 d . U
H2 H 0.7003 0.2150 0.9428 0.068 Uiso 1 1 calc R .
C21 C 1.0288(4) 0.1952(5) 0.8776(4) 0.0569(11) Uani 1 1 d . .
H21 H 1.0531 0.1093 0.9202 0.068 Uiso 1 1 calc R .
C16 C 0.8974(3) 0.2483(4) 0.3960(3) 0.0429(8) Uani 1 1 d . .
H16 H 0.8992 0.3200 0.4083 0.051 Uiso 1 1 calc R .
C15 C 0.9497(4) 0.2251(5) 0.2828(4) 0.0588(10) Uani 1 1 d . U
C34 C 0.4291(4) 0.5615(4) 0.8740(4) 0.0476(9) Uani 1 1 d . .
H34 H 0.4638 0.6140 0.8822 0.057 Uiso 1 1 calc R .
C30 C 0.6823(4) 0.7843(4) 0.3780(3) 0.0443(8) Uani 1 1 d . .
H30 H 0.7416 0.8182 0.3176 0.053 Uiso 1 1 calc R .
C24 C 0.9567(3) 0.4447(4) 0.7558(4) 0.0473(9) Uani 1 1 d . .
H24 H 0.9307 0.5312 0.7154 0.057 Uiso 1 1 calc R .
C6 C 0.6876(4) -0.0171(4) 0.8813(5) 0.0625(10) Uani 1 1 d . U
C11 C 0.7975(4) -0.0254(4) 0.5659(5) 0.0583(9) Uani 1 1 d . U
C36 C 0.2502(4) 0.5083(5) 0.9030(4) 0.0551(11) Uani 1 1 d . .
H36 H 0.1627 0.5238 0.9315 0.066 Uiso 1 1 calc R .
C7 C 0.7155(4) -0.0665(4) 0.7780(5) 0.0618(10) Uani 1 1 d . U
C22 C 1.0499(4) 0.2797(6) 0.9106(4) 0.0637(14) Uani 1 1 d . .
H22 H 1.0897 0.2521 0.9751 0.076 Uiso 1 1 calc R .
C35 C 0.3022(4) 0.5841(5) 0.9149(4) 0.0623(12) Uani 1 1 d . .
H35 H 0.2501 0.6517 0.9512 0.075 Uiso 1 1 calc R .
C23 C 1.0133(4) 0.4035(6) 0.8506(4) 0.0585(13) Uani 1 1 d . .
H23 H 1.0270 0.4619 0.8742 0.070 Uiso 1 1 calc R .
C13 C 0.8941(4) 0.0447(5) 0.3507(5) 0.0629(10) Uani 1 1 d . U
H13 H 0.8908 -0.0253 0.3364 0.075 Uiso 1 1 calc R .
C3 C 0.6490(5) 0.0726(6) 1.0698(5) 0.0705(12) Uani 1 1 d . U
C10 C 0.7824(5) -0.1323(4) 0.5631(6) 0.0709(11) Uani 1 1 d . U
H10 H 0.8075 -0.1552 0.4897 0.085 Uiso 1 1 calc R .
C5 C 0.6477(5) -0.0810(5) 0.9971(5) 0.0713(12) Uani 1 1 d . U
H5 H 0.6345 -0.1566 1.0103 0.086 Uiso 1 1 calc R .
C9 C 0.7322(6) -0.2021(4) 0.6653(7) 0.0781(12) Uani 1 1 d . U
H9 H 0.7197 -0.2728 0.6626 0.094 Uiso 1 1 calc R .
C8 C 0.6984(5) -0.1729(4) 0.7744(7) 0.0767(12) Uani 1 1 d . U
H8 H 0.6643 -0.2238 0.8459 0.092 Uiso 1 1 calc R .
C14 C 0.9471(4) 0.1245(5) 0.2574(5) 0.0663(11) Uani 1 1 d . U
H14 H 0.9804 0.1112 0.1791 0.080 Uiso 1 1 calc R .
C4 C 0.6273(5) -0.0378(5) 1.0916(5) 0.0751(13) Uani 1 1 d . U
H4 H 0.5988 -0.0813 1.1710 0.090 Uiso 1 1 calc R .

loop_
_atom_site_aniso_label
_atom_site_aniso_U_11
_atom_site_aniso_U_22
_atom_site_aniso_U_33
_atom_site_aniso_U_23
_atom_site_aniso_U_13
_atom_site_aniso_U_12
Pt1 0.03239(9) 0.02646(9) 0.04720(10) -0.00876(6) -0.02033(6) -0.00560(6)
P1 0.0278(4) 0.0282(3) 0.0357(4) -0.0101(3) -0.0138(3) -0.0071(3)
F15 0.0524(15) 0.113(2) 0.0488(13) -0.0331(14) -0.0100(11) -0.0185(15)
F3 0.099(2) 0.114(3) 0.0440(14) 0.0033(15) -0.0213(14) -0.038(2)
N7 0.0420(17) 0.0278(13) 0.082(2) -0.0107(14) -0.0365(16) -0.0043(12)
C26 0.0287(14) 0.0300(14) 0.0340(14) -0.0094(11) -0.0146(11) -0.0067(12)
C19 0.0225(14) 0.0494(18) 0.0398(16) -0.0198(14) -0.0074(12) -0.0099(13)
C32 0.0323(16) 0.0403(16) 0.0425(17) -0.0156(14) -0.0124(13) -0.0114(13)
C25 0.0349(16) 0.0351(16) 0.0432(17) -0.0141(13) -0.0197(13) -0.0063(13)
C1 0.044(2) 0.0423(19) 0.0462(19) 0.0048(15) -0.0238(15) -0.0119(16)
C17 0.0333(16) 0.0410(17) 0.0497(19) -0.0230(15) -0.0224(14) 0.0014(13)
C20 0.0330(17) 0.053(2) 0.048(2) -0.0180(16) -0.0153(14) -0.0031(15)
C37 0.0342(18) 0.053(2) 0.0481(19) -0.0066(16) -0.0136(14) -0.0168(16)
C18 0.0311(15) 0.0434(17) 0.0390(16) -0.0127(13) -0.0111(12) -0.0141(13)
C27 0.0278(15) 0.0342(15) 0.0373(16) -0.0067(12) -0.0102(12) -0.0084(12)
C28 0.0371(17) 0.0333(16) 0.0436(18) -0.0101(13) -0.0140(14) -0.0051(13)
C38 0.0319(16) 0.0382(16) 0.0482(18) -0.0094(14) -0.0133(14) -0.0109(13)
C29 0.057(2) 0.0359(17) 0.0429(18) -0.0022(14) -0.0206(16) -0.0200(16)
C31 0.0320(16) 0.0454(17) 0.0294(14) -0.0099(13) -0.0070(12) -0.0110(13)
C33 0.0290(15) 0.0408(17) 0.0334(15) -0.0102(13) -0.0125(12) -0.0075(13)
C12 0.0428(17) 0.0442(17) 0.094(2) -0.0389(16) -0.0383(17) 0.0059(14)
C2 0.055(2) 0.064(2) 0.0458(19) 0.0049(17) -0.0234(16) -0.0230(18)
C21 0.0358(19) 0.080(3) 0.045(2) -0.009(2) -0.0151(16) -0.012(2)
C16 0.0374(18) 0.051(2) 0.0446(19) -0.0209(16) -0.0180(14) -0.0052(15)
C15 0.0380(18) 0.080(2) 0.065(2) -0.0397(19) -0.0225(16) -0.0012(17)
C34 0.0374(19) 0.062(2) 0.052(2) -0.0302(18) -0.0162(15) -0.0077(17)
C30 0.049(2) 0.054(2) 0.0309(15) 0.0009(14) -0.0092(14) -0.0283(17)
C24 0.0326(17) 0.069(2) 0.054(2) -0.0299(19) -0.0032(15) -0.0227(17)
C6 0.0515(19) 0.0464(18) 0.088(2) 0.0185(17) -0.0477(18) -0.0202(15)
C11 0.0486(18) 0.0360(15) 0.110(3) -0.0322(17) -0.0494(18) 0.0033(14)
C36 0.0284(17) 0.086(3) 0.054(2) -0.031(2) -0.0102(15) -0.0117(18)
C7 0.0547(19) 0.0336(15) 0.106(3) 0.0065(17) -0.0526(19) -0.0166(14)
C22 0.0338(19) 0.127(5) 0.039(2) -0.030(3) -0.0087(15) -0.028(2)
C35 0.040(2) 0.088(3) 0.067(3) -0.050(3) -0.0138(18) -0.003(2)
C23 0.0377(19) 0.110(4) 0.053(2) -0.049(3) 0.0036(17) -0.036(2)
C13 0.0488(19) 0.064(2) 0.093(2) -0.0544(18) -0.0324(17) 0.0059(16)
C3 0.062(2) 0.081(2) 0.054(2) 0.0119(18) -0.0310(17) -0.0226(19)
C10 0.065(2) 0.0403(17) 0.130(3) -0.0326(18) -0.057(2) -0.0026(16)
C5 0.062(2) 0.062(2) 0.082(2) 0.0268(19) -0.0481(19) -0.0262(17)
C9 0.074(2) 0.0384(17) 0.142(3) -0.019(2) -0.061(2) -0.0121(17)
C8 0.067(2) 0.0371(17) 0.131(3) 0.0020(19) -0.055(2) -0.0166(16)
C14 0.0484(19) 0.082(2) 0.077(2) -0.0519(19) -0.0237(17) 0.0028(17)
C4 0.064(2) 0.076(2) 0.069(2) 0.028(2) -0.0388(19) -0.0296(19)

loop_
_atom_type_symbol
_atom_type_description
_atom_type_scat_dispersion_real
_atom_type_scat_dispersion_imag
_atom_type_scat_source
C C 0.0181 0.0091 'International Tables Vol C Tables 4.2.6.8 and 6.1.1.4'
H H 0.0000 0.0000 'International Tables Vol C Tables 4.2.6.8 and 6.1.1.4'
F F 0.0727 0.0534 'International Tables Vol C Tables 4.2.6.8 and 6.1.1.4'
N N 0.0311 0.0180 'International Tables Vol C Tables 4.2.6.8 and 6.1.1.4'
P P 0.2955 0.4335 'International Tables Vol C Tables 4.2.6.8 and 6.1.1.4'
Pt Pt -4.5932 6.9264 'International Tables Vol C Tables 4.2.6.8 and 6.1.1.4'

loop_
_geom_angle_atom_site_label_1
_geom_angle_atom_site_label_2
_geom_angle_atom_site_label_3
_geom_angle
N7 Pt1 P1 168.72(10)
N7 Pt1 C1 80.05(17)
N7 Pt1 C17 79.84(16)
C1 Pt1 P1 103.82(12)
C1 Pt1 C17 159.19(17)
C17 Pt1 P1 96.93(11)
C32 P1 Pt1 123.20(12)
C32 P1 C18 99.32(16)
C25 P1 Pt1 108.02(11)
C25 P1 C32 102.44(16)
C25 P1 C18 106.92(16)
C18 P1 Pt1 115.32(12)
C11 N7 Pt1 117.2(3)
C7 N7 Pt1 117.5(3)
C7 N7 C11 124.6(4)
C27 C26 C25 121.4(3)
C31 C26 C25 120.4(3)
C31 C26 C27 118.2(3)
C20 C19 C18 120.9(3)
C20 C19 C24 118.6(4)
C24 C19 C18 120.5(3)
P1 C32 H32A 107.8
P1 C32 H32B 107.8
H32A C32 H32B 107.2
C33 C32 P1 117.9(2)
C33 C32 H32A 107.8
C33 C32 H32B 107.8
P1 C25 H25A 107.8
P1 C25 H25B 107.8
C26 C25 P1 118.1(2)
C26 C25 H25A 107.8
C26 C25 H25B 107.8
H25A C25 H25B 107.1
C2 C1 Pt1 132.3(3)
C2 C1 C6 115.8(4)
C6 C1 Pt1 111.8(4)
C12 C17 Pt1 112.2(3)
C16 C17 Pt1 132.8(3)
C16 C17 C12 114.8(4)
C19 C20 H20 119.9
C21 C20 C19 120.2(4)
C21 C20 H20 119.9
C38 C37 H37 120.0
C36 C37 H37 120.0
C36 C37 C38 120.0(4)
P1 C18 H18A 109.1
P1 C18 H18B 109.1
C19 C18 P1 112.3(2)
C19 C18 H18A 109.1
C19 C18 H18B 109.1
H18A C18 H18B 107.9
C26 C27 H27 119.6
C28 C27 C26 120.9(3)
C28 C27 H27 119.6
C27 C28 H28 119.8
C29 C28 C27 120.4(3)
C29 C28 H28 119.8
C37 C38 H38 119.8
C33 C38 C37 120.4(4)
C33 C38 H38 119.8
C28 C29 H29 120.3
C28 C29 C30 119.4(3)
C30 C29 H29 120.3
C26 C31 H31 119.6
C30 C31 C26 120.8(3)
C30 C31 H31 119.6
C38 C33 C32 123.5(3)
C38 C33 C34 118.9(3)
C34 C33 C32 117.6(3)
C17 C12 C11 115.8(4)
C13 C12 C17 122.3(5)
C13 C12 C11 121.8(4)
C1 C2 H2 119.7
C3 C2 C1 120.6(5)
C3 C2 H2 119.7
C20 C21 H21 119.8
C22 C21 C20 120.5(5)
C22 C21 H21 119.8
C17 C16 H16 119.0
C15 C16 C17 122.0(4)
C15 C16 H16 119.0
F15 C15 C16 119.5(4)
F15 C15 C14 118.4(4)
C14 C15 C16 122.1(5)
C33 C34 H34 119.6
C35 C34 C33 120.7(4)
C35 C34 H34 119.6
C29 C30 H30 119.9
C31 C30 C29 120.3(3)
C31 C30 H30 119.9
C19 C24 H24 119.9
C23 C24 C19 120.2(4)
C23 C24 H24 119.9
C1 C6 C7 116.3(4)
C5 C6 C1 122.3(6)
C5 C6 C7 121.4(5)
N7 C11 C12 114.4(3)
N7 C11 C10 118.1(5)
C10 C11 C12 127.5(5)
C37 C36 H36 120.1
C37 C36 C35 119.9(4)
C35 C36 H36 120.1
N7 C7 C6 113.5(4)
N7 C7 C8 117.1(6)
C8 C7 C6 129.3(5)
C21 C22 H22 120.1
C23 C22 C21 119.8(4)
C23 C22 H22 120.1
C34 C35 C36 120.2(4)
C34 C35 H35 119.9
C36 C35 H35 119.9
C24 C23 H23 119.6
C22 C23 C24 120.7(4)
C22 C23 H23 119.6
C12 C13 H13 119.2
C14 C13 C12 121.6(4)
C14 C13 H13 119.2
F3 C3 C2 118.1(5)
F3 C3 C4 120.0(5)
C2 C3 C4 121.9(6)
C11 C10 H10 120.3
C9 C10 C11 119.5(6)
C9 C10 H10 120.3
C6 C5 H5 119.5
C4 C5 C6 121.1(5)
C4 C5 H5 119.5
C10 C9 H9 119.3
C10 C9 C8 121.5(5)
C8 C9 H9 119.3
C7 C8 H8 120.4
C9 C8 C7 119.2(6)
C9 C8 H8 120.4
C15 C14 H14 121.5
C13 C14 C15 117.0(4)
C13 C14 H14 121.5
C3 C4 H4 120.9
C5 C4 C3 118.3(5)
C5 C4 H4 120.9

loop_
_geom_bond_atom_site_label_1
_geom_bond_atom_site_label_2
_geom_bond_distance
Pt1 P1 2.2200(8)
Pt1 N7 2.033(3)
Pt1 C1 2.075(4)
Pt1 C17 2.085(4)
P1 C32 1.842(3)
P1 C25 1.839(3)
P1 C18 1.844(3)
F15 C15 1.341(6)
F3 C3 1.353(7)
N7 C11 1.357(7)
N7 C7 1.345(6)
C26 C25 1.508(4)
C26 C27 1.395(4)
C26 C31 1.393(4)
C19 C20 1.386(6)
C19 C18 1.505(5)
C19 C24 1.399(5)
C32 H32A 0.9900
C32 H32B 0.9900
C32 C33 1.513(5)
C25 H25A 0.9900
C25 H25B 0.9900
C1 C2 1.396(7)
C1 C6 1.419(6)
C17 C12 1.424(5)
C17 C16 1.395(6)
C20 H20 0.9500
C20 C21 1.386(6)
C37 H37 0.9500
C37 C38 1.395(5)
C37 C36 1.382(6)
C18 H18A 0.9900
C18 H18B 0.9900
C27 H27 0.9500
C27 C28 1.383(5)
C28 H28 0.9500
C28 C29 1.378(5)
C38 H38 0.9500
C38 C33 1.392(5)
C29 H29 0.9500
C29 C30 1.391(6)
C31 H31 0.9500
C31 C30 1.381(5)
C33 C34 1.395(5)
C12 C11 1.460(8)
C12 C13 1.383(7)
C2 H2 0.9500
C2 C3 1.388(6)
C21 H21 0.9500
C21 C22 1.375(8)
C16 H16 0.9500
C16 C15 1.391(6)
C15 C14 1.385(7)
C34 H34 0.9500
C34 C35 1.379(6)
C30 H30 0.9500
C24 H24 0.9500
C24 C23 1.381(7)
C6 C7 1.473(8)
C6 C5 1.382(7)
C11 C10 1.405(6)
C36 H36 0.9500
C36 C35 1.390(7)
C7 C8 1.416(7)
C22 H22 0.9500
C22 C23 1.365(8)
C35 H35 0.9500
C23 H23 0.9500
C13 H13 0.9500
C13 C14 1.377(8)
C3 C4 1.395(9)
C10 H10 0.9500
C10 C9 1.348(9)
C5 H5 0.9500
C5 C4 1.348(9)
C9 H9 0.9500
C9 C8 1.390(10)
C8 H8 0.9500
C14 H14 0.9500
C4 H4 0.9500

loop_
_geom_torsion_atom_site_label_1
_geom_torsion_atom_site_label_2
_geom_torsion_atom_site_label_3
_geom_torsion_atom_site_label_4
_geom_torsion
Pt1 P1 C32 C33 -63.9(3)
Pt1 P1 C25 C26 -177.2(2)
Pt1 P1 C18 C19 -77.4(2)
Pt1 N7 C11 C12 8.3(4)
Pt1 N7 C11 C10 -172.1(3)
Pt1 N7 C7 C6 -9.6(5)
Pt1 N7 C7 C8 171.0(3)
Pt1 C1 C2 C3 -178.3(4)
Pt1 C1 C6 C7 1.2(5)
Pt1 C1 C6 C5 -179.9(4)
Pt1 C17 C12 C11 -0.7(4)
Pt1 C17 C12 C13 -179.2(3)
Pt1 C17 C16 C15 175.9(3)
P1 C32 C33 C38 24.6(5)
P1 C32 C33 C34 -154.4(3)
F15 C15 C14 C13 177.5(4)
F3 C3 C4 C5 -178.6(5)
N7 C11 C10 C9 2.7(7)
N7 C7 C8 C9 -0.5(7)
C26 C27 C28 C29 0.3(6)
C26 C31 C30 C29 0.2(6)
C19 C20 C21 C22 0.4(6)
C19 C24 C23 C22 -0.8(5)
C32 P1 C25 C26 51.4(3)
C32 P1 C18 C19 56.3(3)
C32 C33 C34 C35 179.1(4)
C25 P1 C32 C33 57.6(3)
C25 P1 C18 C19 162.5(2)
C25 C26 C27 C28 -177.3(3)
C25 C26 C31 C30 177.1(3)
C1 C2 C3 F3 179.9(4)
C1 C2 C3 C4 -0.6(8)
C1 C6 C7 N7 5.3(6)
C1 C6 C7 C8 -175.4(4)
C1 C6 C5 C4 -1.5(7)
C17 C12 C11 N7 -4.8(5)
C17 C12 C11 C10 175.7(4)
C17 C12 C13 C14 2.7(7)
C17 C16 C15 F15 -177.8(4)
C17 C16 C15 C14 2.0(7)
C20 C19 C18 P1 57.3(4)
C20 C19 C24 C23 2.2(5)
C20 C21 C22 C23 1.0(6)
C37 C38 C33 C32 -178.4(3)
C37 C38 C33 C34 0.6(6)
C37 C36 C35 C34 -0.2(8)
C18 P1 C32 C33 167.4(3)
C18 P1 C25 C26 -52.5(3)
C18 C19 C20 C21 178.6(3)
C18 C19 C24 C23 -178.4(3)
C27 C26 C25 P1 -93.4(4)
C27 C26 C31 C30 -0.3(5)
C27 C28 C29 C30 -0.5(6)
C28 C29 C30 C31 0.2(6)
C38 C37 C36 C35 0.8(7)
C38 C33 C34 C35 0.1(6)
C31 C26 C25 P1 89.3(4)
C31 C26 C27 C28 0.1(5)
C33 C34 C35 C36 -0.2(7)
C12 C17 C16 C15 0.6(5)
C12 C11 C10 C9 -177.8(4)
C12 C13 C14 C15 -0.1(7)
C2 C1 C6 C7 -176.2(4)
C2 C1 C6 C5 2.7(6)
C2 C3 C4 C5 1.9(8)
C21 C22 C23 C24 -0.8(6)
C16 C17 C12 C11 175.5(3)
C16 C17 C12 C13 -2.9(6)
C16 C15 C14 C13 -2.3(7)
C24 C19 C20 C21 -2.0(5)
C24 C19 C18 P1 -122.1(3)
C6 C1 C2 C3 -1.6(7)
C6 C7 C8 C9 -179.8(5)
C6 C5 C4 C3 -0.8(8)
C11 N7 C7 C6 -179.3(4)
C11 N7 C7 C8 1.3(6)
C11 C12 C13 C14 -175.6(4)
C11 C10 C9 C8 -2.0(8)
C36 C37 C38 C33 -1.0(6)
C7 N7 C11 C12 178.0(4)
C7 N7 C11 C10 -2.4(6)
C7 C6 C5 C4 177.3(5)
C13 C12 C11 N7 173.7(4)
C13 C12 C11 C10 -5.9(7)
C10 C9 C8 C7 0.9(8)
C5 C6 C7 N7 -173.6(4)
C5 C6 C7 C8 5.7(7)
